data_4507819
loop_
_publ_author_name
'Salazar-Mendoza, Domingo'
'Cruz-Huerta, Jorge'
'H\"opfl, H.'
'Hern\'andez-Ahuactzi, Ir\'an F.'
'Sanchez, Mario'

_publ_section_title
;
 Macrocycles and Coordination Polymers Derived from Self-Complementary
 Tectons Based onN-Containing Boronic Acids
;
_journal_issue 6
_journal_name_full 'Crystal Growth &amp; Design'
_journal_page_first 2441
_journal_paper_doi 10.1021/cg400144t
_journal_volume 13
_journal_year 2013
_chemical_formula_moiety 'C12 H12 B N O2'
_chemical_formula_sum 'C12 H12 B N O2'
_chemical_formula_weight 213.04
_chemical_name_systematic
;

 ?

;
_space_group_IT_number 14
_symmetry_cell_setting monoclinic
_symmetry_space_group_name_Hall '-P 2yn'
_symmetry_space_group_name_H-M 'P 1 21/n 1'
_atom_sites_solution_hydrogens geom
_atom_sites_solution_primary direct
_atom_sites_solution_secondary difmap
_audit_creation_method SHELXL-97
_cell_angle_alpha 90.00
_cell_angle_beta 95.779(3)
_cell_angle_gamma 90.00
_cell_formula_units_Z 4
_cell_length_a 7.8233(13)
_cell_length_b 11.795(2)
_cell_length_c 11.5767(19)
_cell_measurement_reflns_used 3356
_cell_measurement_temperature 293(2)
_cell_measurement_theta_max 27.43
_cell_measurement_theta_min 2.47
_cell_volume 1062.8(3)
_computing_cell_refinement 'Bruker SAINT'
_computing_data_collection 'Bruker SMART'
_computing_data_reduction 'Bruker SAINT'
_computing_molecular_graphics 'Bruker SHELXTL'
_computing_publication_material 'Bruker SHELXTL'
_computing_structure_refinement 'SHELXL-97 (Sheldrick, 1997)'
_computing_structure_solution 'SHELXS-97 (Sheldrick, 1990)'
_diffrn_ambient_temperature 293(2)
_diffrn_measured_fraction_theta_full 1.000
_diffrn_measured_fraction_theta_max 1.000
_diffrn_measurement_device_type 'CCD area detector'
_diffrn_measurement_method 'phi and omega scans'
_diffrn_radiation_monochromator graphite
_diffrn_radiation_source 'fine-focus sealed tube'
_diffrn_radiation_type MoK\a
_diffrn_radiation_wavelength 0.71073
_diffrn_reflns_av_R_equivalents 0.0343
_diffrn_reflns_av_sigmaI/netI 0.0249
_diffrn_reflns_limit_h_max 9
_diffrn_reflns_limit_h_min -9
_diffrn_reflns_limit_k_max 14
_diffrn_reflns_limit_k_min -14
_diffrn_reflns_limit_l_max 13
_diffrn_reflns_limit_l_min -13
_diffrn_reflns_number 10050
_diffrn_reflns_theta_full 25.00
_diffrn_reflns_theta_max 25.00
_diffrn_reflns_theta_min 2.47
_exptl_absorpt_coefficient_mu 0.089
_exptl_absorpt_correction_T_max 0.975
_exptl_absorpt_correction_T_min 0.868
_exptl_absorpt_correction_type multi-scan
_exptl_absorpt_process_details SADABS
_exptl_crystal_colour colorless
_exptl_crystal_density_diffrn 1.331
_exptl_crystal_density_method 'not measured'
_exptl_crystal_description 'rectangular prism'
_exptl_crystal_F_000 448
_exptl_crystal_size_max 0.51
_exptl_crystal_size_mid 0.36
_exptl_crystal_size_min 0.28
_refine_diff_density_max 0.182
_refine_diff_density_min -0.171
_refine_diff_density_rms 0.038
_refine_ls_extinction_method none
_refine_ls_goodness_of_fit_ref 1.079
_refine_ls_hydrogen_treatment constr
_refine_ls_matrix_type full
_refine_ls_number_parameters 145
_refine_ls_number_reflns 1868
_refine_ls_number_restraints 0
_refine_ls_restrained_S_all 1.079
_refine_ls_R_factor_all 0.0523
_refine_ls_R_factor_gt 0.0460
_refine_ls_shift/su_max 0.000
_refine_ls_shift/su_mean 0.000
_refine_ls_structure_factor_coef Fsqd
_refine_ls_weighting_details 'calc w=1/[\s^2^(Fo^2^)+(0.0425P)^2^+0.4781P] where P=(Fo^2^+2Fc^2^)/3'
_refine_ls_weighting_scheme calc
_refine_ls_wR_factor_gt 0.1046
_refine_ls_wR_factor_ref 0.1085
_reflns_number_gt 1657
_reflns_number_total 1868
_reflns_threshold_expression >2sigma(I)
_cod_data_source_file cg400144t_si_005.cif
_cod_data_source_block jcruzwem
_cod_depositor_comments
;
The following automatic conversions were performed:

'_symmetry_cell_setting' value 'Monoclinic' changed to 'monoclinic'
according to /home/saulius/struct/CIF-dictionaries/cif_core.dic
dictionary named 'cif_core.dic' version 2.3.1 from 2005-06-27.

Automatic conversion script
Id: cif_fix_values 1891 2012-01-12 08:04:46Z andrius 
;
_cod_original_sg_symbol_H-M P2(1)/n
_cod_database_code 4507819

loop_
_symmetry_equiv_pos_as_xyz
'x, y, z'
'-x+1/2, y+1/2, -z+1/2'
'-x, -y, -z'
'x-1/2, -y-1/2, z-1/2'

loop_
_atom_site_label
_atom_site_type_symbol
_atom_site_fract_x
_atom_site_fract_y
_atom_site_fract_z
_atom_site_U_iso_or_equiv
_atom_site_adp_type
_atom_site_occupancy
_atom_site_symmetry_multiplicity
_atom_site_calc_flag
_atom_site_refinement_flags
B1 B 0.3528(3) 0.17626(17) 0.12822(16) 0.0304(4) Uani 1 1 d .
N1 N 0.76516(18) 0.30196(11) 0.49137(11) 0.0297(3) Uani 1 1 d .
O1 O 0.22543(15) 0.21342(11) 0.20113(10) 0.0359(3) Uani 1 1 d .
O2 O 0.39819(15) 0.05821(10) 0.13510(10) 0.0343(3) Uani 1 1 d .
C1 C 0.6405(2) 0.22217(15) 0.46889(15) 0.0352(4) Uani 1 1 d .
H1 H 0.6089 0.1782 0.5299 0.042 Uiso 1 1 calc R
C2 C 0.5608(2) 0.20442(15) 0.36121(15) 0.0336(4) Uani 1 1 d .
H2 H 0.4743 0.1503 0.3503 0.040 Uiso 1 1 calc R
C3 C 0.6074(2) 0.26725(13) 0.26475(14) 0.0274(4) Uani 1 1 d .
C4 C 0.5213(2) 0.25673(14) 0.14979(14) 0.0311(4) Uani 1 1 d .
C5 C 0.5842(3) 0.32340(18) 0.06673(15) 0.0442(5) Uani 1 1 d .
H5 H 0.5337 0.3173 -0.0092 0.053 Uiso 1 1 calc R
C6 C 0.7207(3) 0.40042(19) 0.08968(17) 0.0498(6) Uani 1 1 d .
H6 H 0.7577 0.4429 0.0293 0.060 Uiso 1 1 calc R
C7 C 0.7986(2) 0.41345(17) 0.19865(16) 0.0420(5) Uani 1 1 d .
H7 H 0.8874 0.4654 0.2139 0.050 Uiso 1 1 calc R
C8 C 0.7426(2) 0.34672(14) 0.28870(14) 0.0294(4) Uani 1 1 d .
C9 C 0.8146(2) 0.36111(14) 0.40408(14) 0.0303(4) Uani 1 1 d .
H9 H 0.9010 0.4148 0.4194 0.036 Uiso 1 1 calc R
C10 C 0.0871(3) 0.13849(19) 0.21208(19) 0.0500(5) Uani 1 1 d .
H10A H 0.0100 0.1396 0.1410 0.060 Uiso 1 1 calc R
H10B H 0.0232 0.1638 0.2749 0.060 Uiso 1 1 calc R
C11 C 0.1492(3) 0.01967(19) 0.2359(2) 0.0553(6) Uani 1 1 d .
H11A H 0.0515 -0.0308 0.2374 0.066 Uiso 1 1 calc R
H11B H 0.2154 0.0165 0.3113 0.066 Uiso 1 1 calc R
C12 C 0.2591(3) -0.01847(17) 0.14366(18) 0.0473(5) Uani 1 1 d .
H12A H 0.3039 -0.0936 0.1624 0.057 Uiso 1 1 calc R
H12B H 0.1896 -0.0226 0.0695 0.057 Uiso 1 1 calc R

loop_
_atom_site_aniso_label
_atom_site_aniso_U_11
_atom_site_aniso_U_22
_atom_site_aniso_U_33
_atom_site_aniso_U_23
_atom_site_aniso_U_13
_atom_site_aniso_U_12
B1 0.0345(11) 0.0347(11) 0.0197(9) 0.0004(8) -0.0087(8) 0.0005(8)
N1 0.0319(8) 0.0300(8) 0.0249(7) 0.0034(6) -0.0082(6) -0.0013(6)
O1 0.0363(7) 0.0431(8) 0.0273(6) -0.0036(5) -0.0023(5) 0.0005(6)
O2 0.0362(7) 0.0319(7) 0.0325(7) 0.0018(5) -0.0075(5) 0.0005(5)
C1 0.0443(10) 0.0321(9) 0.0270(9) 0.0059(7) -0.0068(8) -0.0088(8)
C2 0.0383(10) 0.0296(9) 0.0304(9) 0.0019(7) -0.0080(8) -0.0069(8)
C3 0.0302(9) 0.0251(8) 0.0257(9) -0.0016(7) -0.0040(7) 0.0027(7)
C4 0.0348(10) 0.0336(9) 0.0234(9) -0.0016(7) -0.0037(7) 0.0012(8)
C5 0.0514(12) 0.0574(13) 0.0217(9) 0.0024(9) -0.0065(8) -0.0118(10)
C6 0.0560(13) 0.0639(14) 0.0290(10) 0.0100(9) 0.0021(9) -0.0219(11)
C7 0.0396(11) 0.0511(12) 0.0341(10) 0.0040(9) -0.0017(8) -0.0148(9)
C8 0.0279(8) 0.0319(9) 0.0271(9) -0.0002(7) -0.0028(7) 0.0022(7)
C9 0.0279(9) 0.0323(9) 0.0291(9) -0.0007(7) -0.0056(7) -0.0035(7)
C10 0.0385(11) 0.0671(15) 0.0446(12) -0.0008(10) 0.0047(9) -0.0047(10)
C11 0.0510(13) 0.0568(14) 0.0575(14) 0.0095(11) 0.0023(10) -0.0186(11)
C12 0.0530(12) 0.0355(11) 0.0504(12) 0.0008(9) -0.0094(10) -0.0080(9)

loop_
_atom_type_symbol
_atom_type_description
_atom_type_scat_dispersion_real
_atom_type_scat_dispersion_imag
_atom_type_scat_source
C C 0.0033 0.0016 'International Tables Vol C Tables 4.2.6.8 and 6.1.1.4'
H H 0.0000 0.0000 'International Tables Vol C Tables 4.2.6.8 and 6.1.1.4'
B B 0.0013 0.0007 'International Tables Vol C Tables 4.2.6.8 and 6.1.1.4'
N N 0.0061 0.0033 'International Tables Vol C Tables 4.2.6.8 and 6.1.1.4'
O O 0.0106 0.0060 'International Tables Vol C Tables 4.2.6.8 and 6.1.1.4'

loop_
_geom_angle_atom_site_label_1
_geom_angle_atom_site_label_2
_geom_angle_atom_site_label_3
_geom_angle
_geom_angle_site_symmetry_3
O2 B1 O1 116.41(15) .
O2 B1 C4 111.45(14) .
O1 B1 C4 109.37(14) .
O2 B1 N1 105.98(13) 4_565
O1 B1 N1 105.40(13) 4_565
C4 B1 N1 107.67(13) 4_565
C9 N1 C1 118.64(14) .
C9 N1 B1 121.22(14) 4_666
C1 N1 B1 120.14(13) 4_666
C10 O1 B1 116.39(15) .
C12 O2 B1 115.61(14) .
C2 C1 N1 122.54(16) .
C1 C2 C3 120.92(16) .
C2 C3 C8 115.89(14) .
C2 C3 C4 123.48(15) .
C8 C3 C4 120.59(15) .
C5 C4 C3 115.66(16) .
C5 C4 B1 124.79(15) .
C3 C4 B1 119.40(15) .
C4 C5 C6 123.85(16) .
C7 C6 C5 120.77(18) .
C6 C7 C8 118.76(17) .
C9 C8 C7 120.67(16) .
C9 C8 C3 118.97(15) .
C7 C8 C3 120.31(15) .
N1 C9 C8 122.96(16) .
O1 C10 C11 111.36(16) .
C10 C11 C12 110.24(18) .
O2 C12 C11 110.73(16) .

loop_
_geom_bond_atom_site_label_1
_geom_bond_atom_site_label_2
_geom_bond_distance
_geom_bond_site_symmetry_2
B1 O2 1.437(2) .
B1 O1 1.438(2) .
B1 C4 1.623(3) .
B1 N1 1.681(2) 4_565
N1 C9 1.318(2) .
N1 C1 1.361(2) .
N1 B1 1.681(2) 4_666
O1 C10 1.413(2) .
O2 C12 1.426(2) .
C1 C2 1.353(2) .
C2 C3 1.418(2) .
C3 C8 1.420(2) .
C3 C4 1.435(2) .
C4 C5 1.371(3) .
C5 C6 1.407(3) .
C6 C7 1.354(3) .
C7 C8 1.411(2) .
C8 C9 1.407(2) .
C10 C11 1.500(3) .
C11 C12 1.506(3) .

loop_
_geom_torsion_atom_site_label_1
_geom_torsion_atom_site_label_2
_geom_torsion_atom_site_label_3
_geom_torsion_atom_site_label_4
_geom_torsion
_geom_torsion_site_symmetry_1
O2 B1 O1 C10 -39.2(2) .
C4 B1 O1 C10 -166.63(14) .
N1 B1 O1 C10 77.87(17) 4_565
O1 B1 O2 C12 40.0(2) .
C4 B1 O2 C12 166.38(14) .
N1 B1 O2 C12 -76.77(17) 4_565
C9 N1 C1 C2 -2.7(3) .
B1 N1 C1 C2 177.24(17) 4_666
N1 C1 C2 C3 1.6(3) .
C1 C2 C3 C8 1.1(3) .
C1 C2 C3 C4 -176.43(17) .
C2 C3 C4 C5 -179.53(17) .
C8 C3 C4 C5 3.1(2) .
C2 C3 C4 B1 4.7(2) .
C8 C3 C4 B1 -172.74(15) .
O2 B1 C4 C5 111.6(2) .
O1 B1 C4 C5 -118.23(19) .
N1 B1 C4 C5 -4.2(2) 4_565
O2 B1 C4 C3 -73.0(2) .
O1 B1 C4 C3 57.2(2) .
N1 B1 C4 C3 171.21(14) 4_565
C3 C4 C5 C6 -1.7(3) .
B1 C4 C5 C6 173.82(19) .
C4 C5 C6 C7 -0.4(4) .
C5 C6 C7 C8 1.2(3) .
C6 C7 C8 C9 -177.07(19) .
C6 C7 C8 C3 0.2(3) .
C2 C3 C8 C9 -2.7(2) .
C4 C3 C8 C9 174.93(15) .
C2 C3 C8 C7 179.99(16) .
C4 C3 C8 C7 -2.4(3) .
C1 N1 C9 C8 0.9(3) .
B1 N1 C9 C8 -178.97(15) 4_666
C7 C8 C9 N1 179.09(17) .
C3 C8 C9 N1 1.8(3) .
B1 O1 C10 C11 47.0(2) .
O1 C10 C11 C12 -55.1(2) .
B1 O2 C12 C11 -48.5(2) .
C10 C11 C12 O2 55.9(2) .
